data_1507342
loop_
_publ_author_name
'Culbertson, Sean M.'
'Enright, Gary D.'
'Ingold, K. U.'

_publ_section_title
;
 Synthesis of a novel radical trapping and carbonyl group trapping
 anti-AGE agent: a pyridoxamine analogue for inhibiting advanced glycation
 (AGE) and lipoxidation (ALE) end products.
;
_journal_issue 15
_journal_name_full 'Organic letters'
_journal_page_first 2659
_journal_page_last 2662
_journal_paper_doi 10.1021/ol0348147
_journal_volume 5
_journal_year 2003
_chemical_formula_sum 'C10 H17 Cl N2 O3'
_chemical_formula_weight 248.71
_chemical_name_systematic
; 
 6-dimethylaminopyridoxine hydrochloride 
;
_space_group_IT_number 14
_symmetry_cell_setting monoclinic
_symmetry_space_group_name_Hall '-P 2ybc'
_symmetry_space_group_name_H-M 'P 1 21/c 1'
_atom_sites_solution_hydrogens geom
_atom_sites_solution_primary direct
_atom_sites_solution_secondary difmap
_audit_creation_method SHELXL-97
_cell_angle_alpha 90.00
_cell_angle_beta 91.346(10)
_cell_angle_gamma 90.00
_cell_formula_units_Z 4
_cell_length_a 10.4039(7)
_cell_length_b 12.9429(8)
_cell_length_c 8.9220(6)
_cell_measurement_temperature 173(2)
_cell_volume 1201.08(14)
_computing_structure_refinement 'SHELXL-97 (Sheldrick, 1997)'
_computing_structure_solution 'SHELXS-97 (Sheldrick, 1990)'
_diffrn_ambient_temperature 173(2)
_diffrn_measured_fraction_theta_full 0.996
_diffrn_measured_fraction_theta_max 0.996
_diffrn_radiation_monochromator graphite
_diffrn_radiation_source 'fine-focus sealed tube'
_diffrn_radiation_type MoK\a
_diffrn_radiation_wavelength 0.71073
_diffrn_reflns_av_R_equivalents 0.0390
_diffrn_reflns_av_sigmaI/netI 0.0324
_diffrn_reflns_limit_h_max 14
_diffrn_reflns_limit_h_min -14
_diffrn_reflns_limit_k_max 17
_diffrn_reflns_limit_k_min -17
_diffrn_reflns_limit_l_max 12
_diffrn_reflns_limit_l_min -12
_diffrn_reflns_number 14940
_diffrn_reflns_theta_full 29.63
_diffrn_reflns_theta_max 29.63
_diffrn_reflns_theta_min 1.96
_exptl_absorpt_coefficient_mu 0.313
_exptl_absorpt_correction_type multi-scan
_exptl_crystal_density_diffrn 1.375
_exptl_crystal_density_method 'not measured'
_exptl_crystal_F_000 528
_exptl_crystal_size_max .25
_exptl_crystal_size_mid .15
_exptl_crystal_size_min .10
_refine_diff_density_max 0.569
_refine_diff_density_min -0.403
_refine_diff_density_rms 0.058
_refine_ls_extinction_method none
_refine_ls_goodness_of_fit_ref 0.997
_refine_ls_hydrogen_treatment mixed
_refine_ls_matrix_type full
_refine_ls_number_parameters 213
_refine_ls_number_reflns 3372
_refine_ls_number_restraints 0
_refine_ls_restrained_S_all 0.997
_refine_ls_R_factor_all 0.0628
_refine_ls_R_factor_gt 0.0411
_refine_ls_shift/su_max 0.000
_refine_ls_shift/su_mean 0.000
_refine_ls_structure_factor_coef Fsqd
_refine_ls_weighting_details 'calc w=1/[\s^2^(Fo^2^)+(0.0732P)^2^+0.0000P] where P=(Fo^2^+2Fc^2^)/3'
_refine_ls_weighting_scheme calc
_refine_ls_wR_factor_gt 0.1069
_refine_ls_wR_factor_ref 0.1169
_reflns_number_gt 2429
_reflns_number_total 3372
_reflns_threshold_expression >2sigma(I)
_cod_data_source_file ol0348147si20030619_104110.cif
_cod_data_source_block p21cf
_cod_depositor_comments
;
The following automatic conversions were performed:

'_exptl_absorpt_correction_type' value 'multiscan' changed to
'multi-scan' according to
/home/saulius/struct/CIF-dictionaries/cif_core.dic dictionary named
'cif_core.dic' version 2.4.1 from 2010-06-29.

Automatic conversion script
Id: cif_fix_values 1715 2011-07-08 13:25:40Z adriana 
;
_cod_original_cell_volume 1201.07(14)
_cod_original_sg_symbol_H-M P21/c
_cod_database_code 1507342

loop_
_symmetry_equiv_pos_as_xyz
'x, y, z'
'-x, y+1/2, -z+1/2'
'-x, -y, -z'
'x, -y-1/2, z-1/2'

loop_
_atom_site_label
_atom_site_type_symbol
_atom_site_fract_x
_atom_site_fract_y
_atom_site_fract_z
_atom_site_U_iso_or_equiv
_atom_site_adp_type
_atom_site_occupancy
_atom_site_symmetry_multiplicity
_atom_site_calc_flag
Cl1 Cl 0.88712(4) 0.64184(3) 0.11461(5) 0.03317(13) Uani 1 1 d
O9 O 0.43407(12) 0.66038(9) 0.72681(16) 0.0371(3) Uani 1 1 d
O16 O 0.24478(15) 0.55942(10) 0.8225(2) 0.0613(5) Uani 1 1 d
O17 O -0.01193(10) 0.90924(9) 0.92289(15) 0.0324(3) Uani 1 1 d
N1 N 0.37015(12) 0.93029(9) 0.76960(15) 0.0272(3) Uani 1 1 d
N12 N 0.21533(12) 1.03044(9) 0.88884(15) 0.0263(3) Uani 1 1 d
C2 C 0.42197(14) 0.84097(11) 0.72796(19) 0.0268(3) Uani 1 1 d
C3 C 0.36973(13) 0.74621(11) 0.77181(18) 0.0262(3) Uani 1 1 d
C4 C 0.25811(13) 0.74333(11) 0.85710(17) 0.0250(3) Uani 1 1 d
C5 C 0.20373(14) 0.83808(11) 0.89887(18) 0.0242(3) Uani 1 1 d
C6 C 0.26573(13) 0.92648(10) 0.85206(17) 0.0239(3) Uani 1 1 d
C8 C 0.53806(17) 0.84437(14) 0.6308(2) 0.0365(4) Uani 1 1 d
C10 C 0.19730(17) 0.64251(12) 0.9067(2) 0.0316(3) Uani 1 1 d
C11 C 0.08433(15) 0.84597(13) 0.9921(2) 0.0308(4) Uani 1 1 d
C18 C 0.30842(17) 1.08990(14) 0.9860(2) 0.0358(4) Uani 1 1 d
C19 C 0.1796(2) 1.08847(14) 0.7490(2) 0.0411(4) Uani 1 1 d
H9 H 0.397(2) 0.6114(19) 0.753(3) 0.053(7) Uiso 1 1 d
H12 H 0.143(2) 1.0264(18) 0.935(2) 0.055(6) Uiso 1 1 d
H16 H 0.206(2) 0.504(2) 0.842(3) 0.064(7) Uiso 1 1 d
H17 H -0.034(2) 0.8925(19) 0.842(3) 0.048(7) Uiso 1 1 d
H8A H 0.548(2) 0.911(2) 0.600(3) 0.069(7) Uiso 1 1 d
H10A H 0.208(2) 0.6337(16) 1.015(3) 0.047(6) Uiso 1 1 d
H11A H 0.0530(19) 0.7878(19) 1.011(2) 0.052(6) Uiso 1 1 d
H18A H 0.382(2) 1.0997(16) 0.937(2) 0.041(5) Uiso 1 1 d
H19A H 0.116(2) 1.0468(16) 0.693(2) 0.043(5) Uiso 1 1 d
H8B H 0.5222(18) 0.8028(18) 0.544(2) 0.045(6) Uiso 1 1 d
H10B H 0.1062(19) 0.6453(13) 0.883(2) 0.034(5) Uiso 1 1 d
H11B H 0.1106(19) 0.8782(15) 1.095(2) 0.040(5) Uiso 1 1 d
H18B H 0.327(2) 1.046(2) 1.076(3) 0.058(7) Uiso 1 1 d
H19B H 0.255(2) 1.0916(16) 0.692(2) 0.044(5) Uiso 1 1 d
H8C H 0.615(2) 0.8203(18) 0.689(3) 0.055(6) Uiso 1 1 d
H18C H 0.269(2) 1.1500(16) 1.013(2) 0.043(6) Uiso 1 1 d
H19C H 0.146(2) 1.1540(16) 0.776(3) 0.050(6) Uiso 1 1 d

loop_
_atom_site_aniso_label
_atom_site_aniso_U_11
_atom_site_aniso_U_22
_atom_site_aniso_U_33
_atom_site_aniso_U_23
_atom_site_aniso_U_13
_atom_site_aniso_U_12
Cl1 0.0375(2) 0.0268(2) 0.0355(2) 0.00076(16) 0.00521(15) -0.00793(14)
O9 0.0358(6) 0.0205(5) 0.0556(9) -0.0040(5) 0.0140(6) 0.0024(5)
O16 0.0639(9) 0.0183(6) 0.1036(13) -0.0072(7) 0.0448(9) -0.0083(6)
O17 0.0263(5) 0.0333(6) 0.0378(7) -0.0127(5) 0.0026(5) 0.0030(4)
N1 0.0262(6) 0.0214(6) 0.0341(8) 0.0000(5) 0.0054(5) -0.0003(5)
N12 0.0297(6) 0.0187(6) 0.0310(7) -0.0002(5) 0.0083(5) 0.0014(5)
C2 0.0235(7) 0.0238(7) 0.0332(9) -0.0019(6) 0.0034(6) -0.0006(5)
C3 0.0241(7) 0.0211(6) 0.0333(9) -0.0033(6) 0.0013(6) 0.0015(5)
C4 0.0259(7) 0.0198(7) 0.0294(8) 0.0007(6) 0.0008(6) -0.0013(5)
C5 0.0239(6) 0.0227(7) 0.0261(8) 0.0000(5) 0.0013(5) -0.0007(5)
C6 0.0243(7) 0.0187(6) 0.0288(8) -0.0014(5) 0.0028(5) 0.0009(5)
C8 0.0310(8) 0.0288(8) 0.0505(12) -0.0061(8) 0.0160(8) -0.0037(6)
C10 0.0357(8) 0.0203(7) 0.0390(10) -0.0017(7) 0.0057(7) -0.0048(6)
C11 0.0293(7) 0.0249(8) 0.0388(10) 0.0003(7) 0.0115(7) -0.0017(6)
C18 0.0358(9) 0.0259(8) 0.0461(11) -0.0088(7) 0.0087(8) -0.0049(6)
C19 0.0555(11) 0.0292(9) 0.0390(11) 0.0053(8) 0.0093(9) 0.0156(8)

loop_
_atom_type_symbol
_atom_type_description
_atom_type_scat_dispersion_real
_atom_type_scat_dispersion_imag
_atom_type_scat_source
C C 0.0033 0.0016 'International Tables Vol C Tables 4.2.6.8 and 6.1.1.4'
H H 0.0000 0.0000 'International Tables Vol C Tables 4.2.6.8 and 6.1.1.4'
N N 0.0061 0.0033 'International Tables Vol C Tables 4.2.6.8 and 6.1.1.4'
O O 0.0106 0.0060 'International Tables Vol C Tables 4.2.6.8 and 6.1.1.4'
Cl Cl 0.1484 0.1585 'International Tables Vol C Tables 4.2.6.8 and 6.1.1.4'

loop_
_geom_angle_atom_site_label_1
_geom_angle_atom_site_label_2
_geom_angle_atom_site_label_3
_geom_angle
C6 N1 C2 117.66(12)
C6 N12 C19 110.68(13)
C6 N12 C18 111.53(13)
C19 N12 C18 111.70(14)
N1 C2 C3 121.31(13)
N1 C2 C8 118.11(13)
C3 C2 C8 120.58(13)
O9 C3 C2 115.79(13)
O9 C3 C4 123.82(13)
C2 C3 C4 120.39(13)
C3 C4 C5 117.66(13)
C3 C4 C10 122.40(13)
C5 C4 C10 119.93(13)
C6 C5 C4 116.66(13)
C6 C5 C11 120.30(13)
C4 C5 C11 123.04(13)
N1 C6 C5 126.29(13)
N1 C6 N12 112.77(12)
C5 C6 N12 120.92(12)
O16 C10 C4 110.26(14)
O17 C11 C5 112.23(14)

loop_
_geom_bond_atom_site_label_1
_geom_bond_atom_site_label_2
_geom_bond_distance
O9 C3 1.3624(17)
O16 C10 1.408(2)
O17 C11 1.423(2)
N1 C6 1.3272(18)
N1 C2 1.3322(18)
N12 C6 1.4837(18)
N12 C19 1.496(2)
N12 C18 1.497(2)
C2 C3 1.401(2)
C2 C8 1.504(2)
C3 C4 1.404(2)
C4 C5 1.404(2)
C4 C10 1.521(2)
C5 C6 1.3828(19)
C5 C11 1.515(2)

loop_
_cod_related_entry_id
_cod_related_entry_database
_cod_related_entry_code
1 ChemSpider 9043947
